data_7247717
loop_
_publ_author_name
'Madhesiya, Avinash'
'Dash, Sibananda G.'
'Gupta, Princi'
'Akhir, Abdul'
'Saxena, Deepanshi'
'Maitra, Rahul'
'Chopra, Sidharth'
'Thakur, Tejender S.'

_publ_section_title
;
 Development of new multicomponent crystals of the antifungal drug
 tioconazole and the assessment of their biopharmaceutical attributes
;
_journal_issue 48
_journal_name_full CrystEngComm
_journal_page_first 6758
_journal_page_last 6776
_journal_paper_doi 10.1039/D3CE00948C
_journal_volume 25
_journal_year 2023
_chemical_formula_moiety 'C16 H14 Cl3 N2 O S, C7 O3 S'
_chemical_formula_sum 'C23 H14 Cl3 N2 O4 S2'
_chemical_formula_weight 552.83
_chemical_name_common 'Tioconazole-p-tolunesulfonate salt'
_space_group_crystal_system monoclinic
_space_group_IT_number 15
_space_group_name_Hall '-C 2yc'
_space_group_name_H-M_alt 'C 1 2/c 1'
_atom_sites_solution_hydrogens mixed
_atom_sites_solution_primary direct
_atom_sites_solution_secondary direct
_audit_creation_method SHELXL-2018/3
_audit_update_record
;
2023-07-31 deposited with the CCDC.	2023-11-14 downloaded from the CCDC.
;
_cell_angle_alpha 90
_cell_angle_beta 106.370(4)
_cell_angle_gamma 90
_cell_formula_units_Z 8
_cell_length_a 28.7499(12)
_cell_length_b 6.6873(5)
_cell_length_c 26.7737(10)
_cell_measurement_reflns_used 8898
_cell_measurement_temperature 100(2)
_cell_measurement_theta_max 31.2740
_cell_measurement_theta_min 2.4880
_cell_volume 4938.8(5)
_computing_cell_refinement 'CrysAlisPro 1.171.41.93a (Rigaku OD, 2020)'
_computing_data_collection 'CrystalClear-SM Expert 2.1 b28 (Rigaku, 2013)'
_computing_data_reduction 'CrysAlisPro 1.171.41.93a (Rigaku OD, 2020)'
_computing_molecular_graphics 'Ortep for Windows (Farrugia, 2012)'
_computing_publication_material 'WinGX publication routines (Farrugia, 2012)'
_computing_structure_refinement 'SHELXL-2018/3 (Sheldrick, 2018)'
_computing_structure_solution 'SHELXS-2013/1 (Sheldrick, 2008)'
_diffrn_ambient_temperature 100(2)
_diffrn_detector CCD
_diffrn_detector_area_resol_mean 28.5714
_diffrn_measured_fraction_theta_full 0.976
_diffrn_measured_fraction_theta_max 0.881
_diffrn_measurement_details
;
scan:
	Number of images: 200
	           Slice: -30.0000 - 70.0000
	     Image width: 0.5000
	        Exp time: 8.0000
	   Rotation axis: Omega
	           Omega: 0.0000
	           Kappa: 60.0000
	             Phi: 0.0000
	             XTD: 44.9385
	          2theta: -19.6987
scan:
	Number of images: 200
	           Slice: -30.0000 - 70.0000
	     Image width: 0.5000
	        Exp time: 8.0000
	   Rotation axis: Omega
	           Omega: 0.0000
	           Kappa: 60.0000
	             Phi: 90.0000
	             XTD: 44.9385
	          2theta: -19.6987
scan:
	Number of images: 200
	           Slice: -110.0000 - -10.0000
	     Image width: 0.5000
	        Exp time: 8.0000
	   Rotation axis: Omega
	           Omega: 0.0000
	           Kappa: -60.0000
	             Phi: 180.0000
	             XTD: 44.9385
	          2theta: -19.6987
scan:
	Number of images: 200
	           Slice: -110.0000 - -10.0000
	     Image width: 0.5000
	        Exp time: 8.0000
	   Rotation axis: Omega
	           Omega: 0.0000
	           Kappa: -60.0000
	             Phi: 180.0000
	             XTD: 44.9385
	          2theta: -19.6987

;
_diffrn_measurement_device
;
AFC12 (Right): Kappa 3 circle
;
_diffrn_measurement_device_type
;
Rigaku Saturn724+ (4x4 bin mode)
;
_diffrn_measurement_method 'profile data from \w-scans'
_diffrn_measurement_specimen_support Loop
_diffrn_radiation_monochromator Confocal
_diffrn_radiation_type MoK\a
_diffrn_radiation_wavelength 0.71073
_diffrn_reflns_av_R_equivalents 0.1301
_diffrn_reflns_av_unetI/netI 0.0895
_diffrn_reflns_Laue_measured_fraction_full 0.976
_diffrn_reflns_Laue_measured_fraction_max 0.881
_diffrn_reflns_limit_h_max 23
_diffrn_reflns_limit_h_min -42
_diffrn_reflns_limit_k_max 9
_diffrn_reflns_limit_k_min -7
_diffrn_reflns_limit_l_max 38
_diffrn_reflns_limit_l_min -38
_diffrn_reflns_number 24527
_diffrn_reflns_point_group_measured_fraction_full 0.976
_diffrn_reflns_point_group_measured_fraction_max 0.881
_diffrn_reflns_theta_full 25.242
_diffrn_reflns_theta_max 31.292
_diffrn_reflns_theta_min 2.933
_diffrn_source MicroMax003_Mo
_diffrn_source_current 0.6
_diffrn_source_power 0.0
_diffrn_source_voltage 50.0
_exptl_absorpt_coefficient_mu 0.573
_exptl_absorpt_correction_T_max 1.00000
_exptl_absorpt_correction_T_min 0.53198
_exptl_absorpt_correction_type multi-scan
_exptl_absorpt_process_details
;
CrysAlisPro 1.171.41.93a (Rigaku Oxford Diffraction, 2020)
Empirical absorption correction using spherical harmonics,
implemented in SCALE3 ABSPACK scaling algorithm.
;
_exptl_crystal_colour colorless
_exptl_crystal_density_diffrn 1.487
_exptl_crystal_density_method 'not measured'
_exptl_crystal_description platelet
_exptl_crystal_F_000 2248
_exptl_crystal_size_max 0.180
_exptl_crystal_size_mid 0.170
_exptl_crystal_size_min 0.080
_refine_diff_density_max 0.674
_refine_diff_density_min -0.665
_refine_diff_density_rms 0.108
_refine_ls_extinction_coef 0.0013(3)
_refine_ls_extinction_expression Fc^*^=kFc[1+0.001xFc^2^\l^3^/sin(2\q)]^-1/4^
_refine_ls_extinction_method 'SHELXL-2018/3 (Sheldrick 2018)'
_refine_ls_goodness_of_fit_ref 1.040
_refine_ls_hydrogen_treatment mixed
_refine_ls_matrix_type full
_refine_ls_number_parameters 307
_refine_ls_number_reflns 7127
_refine_ls_number_restraints 0
_refine_ls_restrained_S_all 1.040
_refine_ls_R_factor_all 0.1162
_refine_ls_R_factor_gt 0.0770
_refine_ls_shift/su_max 0.000
_refine_ls_shift/su_mean 0.000
_refine_ls_structure_factor_coef Fsqd
_refine_ls_weighting_details 'w=1/[\s^2^(Fo^2^)+(0.0985P)^2^+9.0967P] where P=(Fo^2^+2Fc^2^)/3'
_refine_ls_weighting_scheme calc
_refine_ls_wR_factor_gt 0.1836
_refine_ls_wR_factor_ref 0.2195
_reflns_Friedel_coverage 0.000
_reflns_number_gt 4680
_reflns_number_total 7127
_reflns_threshold_expression 'I > 2\s(I)'
_cod_data_source_file d3ce00948c2.cif
_cod_data_source_block TCZ-PTSA
_cod_depositor_comments 'Adding full bibliography for 7247709--7247724.cif.'
_cod_original_sg_symbol_H-M 'C 2/c'
_cod_database_code 7247717
_shelx_shelxl_version_number 2018/3
_shelx_space_group_comment
;
The symmetry employed for this shelxl refinement is uniquely defined
by the following loop, which should always be used as a source of
symmetry information in preference to the above space-group names.
They are only intended as comments.
;
_shelx_estimated_absorpt_t_min 0.904
_shelx_estimated_absorpt_t_max 0.956

loop_
_space_group_symop_operation_xyz
'x, y, z'
'-x, y, -z+1/2'
'x+1/2, y+1/2, z'
'-x+1/2, y+1/2, -z+1/2'
'-x, -y, -z'
'x, -y, z-1/2'
'-x+1/2, -y+1/2, -z'
'x+1/2, -y+1/2, z-1/2'

loop_
_atom_site_label
_atom_site_type_symbol
_atom_site_fract_x
_atom_site_fract_y
_atom_site_fract_z
_atom_site_U_iso_or_equiv
_atom_site_adp_type
_atom_site_occupancy
_atom_site_site_symmetry_order
_atom_site_calc_flag
_atom_site_refinement_flags_posn
_atom_site_refinement_flags_adp
_atom_site_refinement_flags_occupancy
_atom_site_disorder_assembly
_atom_site_disorder_group
C1 C 0.16778(10) 0.1928(6) 0.41395(12) 0.0291(8) Uani 1 1 d . . . . .
C2 C 0.19124(11) 0.0550(6) 0.45152(12) 0.0317(8) Uani 1 1 d . . . . .
C3 C 0.20125(12) 0.0898(7) 0.50449(12) 0.0353(9) Uani 1 1 d . . . . .
H3 H 0.217006 -0.007836 0.529287 0.042 Uiso 1 1 calc R U . . .
C4 C 0.18740(12) 0.2721(7) 0.51974(12) 0.0355(9) Uani 1 1 d . . . . .
C5 C 0.16482(12) 0.4179(7) 0.48442(13) 0.0360(9) Uani 1 1 d . . . . .
H5 H 0.156393 0.543578 0.495940 0.043 Uiso 1 1 calc R U . . .
C6 C 0.15480(12) 0.3748(7) 0.43138(13) 0.0361(9) Uani 1 1 d . . . . .
H6 H 0.138746 0.472048 0.406632 0.043 Uiso 1 1 calc R U . . .
C7 C 0.15160(11) 0.1438(6) 0.35598(11) 0.0287(7) Uani 1 1 d . . . . .
H7 H 0.173920 0.043148 0.347435 0.034 Uiso 1 1 calc R U . . .
C8 C 0.10038(12) 0.0585(6) 0.34437(11) 0.0325(8) Uani 1 1 d . . . . .
H8A H 0.101353 -0.067006 0.364253 0.039 Uiso 1 1 calc R U . . .
H8B H 0.079538 0.154687 0.356186 0.039 Uiso 1 1 calc R U . . .
C9 C 0.07493(11) -0.1595(7) 0.26638(13) 0.0339(8) Uani 1 1 d . . . . .
H9 H 0.085866 -0.282691 0.283305 0.041 Uiso 1 1 calc R U . . .
C10 C 0.04251(12) 0.0608(7) 0.20591(13) 0.0366(9) Uani 1 1 d . . . . .
H10 H 0.026760 0.117763 0.172978 0.044 Uiso 1 1 calc R U . . .
C11 C 0.05882(12) 0.1609(7) 0.25145(14) 0.0386(9) Uani 1 1 d . . . . .
H11 H 0.056839 0.300751 0.256786 0.046 Uiso 1 1 calc R U . . .
C12 C 0.19447(11) 0.3735(6) 0.31696(13) 0.0336(8) Uani 1 1 d . . . . .
H12A H 0.211032 0.254344 0.308185 0.040 Uiso 1 1 calc R U . . .
H12B H 0.215583 0.433856 0.349179 0.040 Uiso 1 1 calc R U . . .
C13 C 0.20835(11) 0.6984(6) 0.27337(12) 0.0327(8) Uani 1 1 d . . . . .
C14 C 0.18460(11) 0.5218(6) 0.27326(12) 0.0312(8) Uani 1 1 d . . . . .
C15 C 0.14895(12) 0.4927(7) 0.22419(12) 0.0341(8) Uani 1 1 d . . . . .
H15 H 0.128942 0.377302 0.216129 0.041 Uiso 1 1 calc R U . . .
C16 C 0.14661(12) 0.6455(7) 0.19053(13) 0.0387(9) Uani 1 1 d . . . . .
H16 H 0.124548 0.650289 0.156639 0.046 Uiso 1 1 calc R U . . .
C17 C 0.04008(12) 0.6397(7) 0.44159(13) 0.0372(9) Uani 1 1 d . . . . .
C18A C 0.0572(4) 0.5567(17) 0.4850(4) 0.025(2) Uiso 0.386(9) 1 d . . P . .
C19A C 0.0728(3) 0.6660(19) 0.5330(4) 0.026(2) Uiso 0.386(9) 1 d . . P . .
C20A C 0.0663(4) 0.8704(18) 0.5327(4) 0.033(2) Uiso 0.386(9) 1 d . . P . .
C21A C 0.0425(5) 0.968(2) 0.4873(5) 0.053(3) Uiso 0.386(9) 1 d . . P . .
C22A C 0.0274(4) 0.8605(18) 0.4384(4) 0.042(3) Uiso 0.386(9) 1 d . . P . .
C23A C 0.0839(4) 0.9790(19) 0.5852(4) 0.039(3) Uiso 0.386(9) 1 d . . P . .
C18B C 0.0486(3) 0.5058(12) 0.4882(3) 0.0339(16) Uiso 0.614(9) 1 d . . P . .
C19B C 0.0683(2) 0.5946(13) 0.5371(2) 0.0324(15) Uiso 0.614(9) 1 d . . P . .
C20B C 0.0804(2) 0.7992(13) 0.5409(2) 0.0345(14) Uiso 0.614(9) 1 d . . P . .
C21B C 0.0737(3) 0.9185(11) 0.4957(3) 0.0424(18) Uiso 0.614(9) 1 d . . P . .
C22B C 0.0533(2) 0.8309(10) 0.4467(2) 0.0330(14) Uiso 0.614(9) 1 d . . P . .
C23B C 0.1019(3) 0.8951(15) 0.5954(3) 0.054(2) Uiso 0.614(9) 1 d . . P . .
N1 N 0.07905(10) 0.0176(5) 0.28880(10) 0.0316(7) Uani 1 1 d . . . . .
N2 N 0.05278(10) -0.1358(6) 0.21589(11) 0.0355(8) Uani 1 1 d . . . . .
O1 O 0.14884(8) 0.3180(4) 0.32441(8) 0.0304(6) Uani 1 1 d . . . . .
O2 O 0.02243(9) 0.3075(4) 0.39016(9) 0.0373(6) Uani 1 1 d . . . . .
O3 O 0.04849(8) 0.5930(5) 0.34851(9) 0.0382(6) Uani 1 1 d . . . . .
O4 O -0.03224(8) 0.5841(5) 0.35908(10) 0.0413(7) Uani 1 1 d . . . . .
Cl1 Cl 0.20736(4) -0.17796(17) 0.43195(3) 0.0442(3) Uani 1 1 d . . . . .
Cl2 Cl 0.19842(3) 0.32053(18) 0.58627(3) 0.0434(3) Uani 1 1 d . . . . .
Cl3 Cl 0.25505(3) 0.79481(17) 0.32259(3) 0.0397(3) Uani 1 1 d . . . . .
S1 S 0.18797(3) 0.82968(18) 0.21594(3) 0.0397(3) Uani 1 1 d . . . . .
S2 S 0.01842(3) 0.51993(16) 0.38012(3) 0.0317(2) Uani 1 1 d . . . . .
H2N H 0.0470(16) -0.231(7) 0.1980(17) 0.043(13) Uiso 1 1 d . . . . .

loop_
_atom_site_aniso_label
_atom_site_aniso_U_11
_atom_site_aniso_U_22
_atom_site_aniso_U_33
_atom_site_aniso_U_23
_atom_site_aniso_U_13
_atom_site_aniso_U_12
C1 0.0149(12) 0.051(2) 0.0214(13) 0.0022(14) 0.0044(11) -0.0012(13)
C2 0.0225(14) 0.049(2) 0.0243(14) 0.0019(14) 0.0068(12) 0.0003(14)
C3 0.0252(16) 0.058(3) 0.0231(14) 0.0084(16) 0.0069(13) 0.0038(16)
C4 0.0230(15) 0.067(3) 0.0177(13) 0.0034(15) 0.0078(12) -0.0034(16)
C5 0.0276(16) 0.055(3) 0.0281(15) 0.0043(16) 0.0117(13) 0.0044(16)
C6 0.0271(16) 0.057(3) 0.0250(15) 0.0067(15) 0.0083(13) 0.0039(16)
C7 0.0215(14) 0.046(2) 0.0184(13) 0.0042(13) 0.0056(11) 0.0054(13)
C8 0.0269(15) 0.056(3) 0.0147(13) -0.0008(14) 0.0056(12) -0.0013(15)
C9 0.0227(15) 0.055(3) 0.0246(15) 0.0046(15) 0.0079(13) -0.0026(15)
C10 0.0206(15) 0.061(3) 0.0255(15) 0.0096(16) 0.0015(13) 0.0033(15)
C11 0.0278(16) 0.055(3) 0.0297(16) 0.0063(16) 0.0023(14) 0.0081(16)
C12 0.0205(14) 0.053(3) 0.0269(15) 0.0085(15) 0.0058(13) 0.0022(14)
C13 0.0213(14) 0.057(3) 0.0214(14) 0.0008(14) 0.0087(12) 0.0027(14)
C14 0.0192(14) 0.049(2) 0.0267(15) 0.0039(14) 0.0088(12) 0.0037(13)
C15 0.0213(14) 0.057(3) 0.0242(15) 0.0031(15) 0.0074(13) 0.0025(14)
C16 0.0231(15) 0.067(3) 0.0262(15) 0.0068(17) 0.0074(13) 0.0072(16)
C17 0.0282(16) 0.061(3) 0.0267(15) -0.0051(16) 0.0148(14) -0.0087(16)
N1 0.0229(13) 0.051(2) 0.0211(12) 0.0029(12) 0.0063(11) 0.0009(12)
N2 0.0235(13) 0.060(3) 0.0223(13) -0.0053(15) 0.0061(11) -0.0045(14)
O1 0.0189(10) 0.0495(17) 0.0241(10) 0.0087(10) 0.0084(9) 0.0036(10)
O2 0.0341(13) 0.0510(19) 0.0248(11) 0.0013(11) 0.0052(10) -0.0008(11)
O3 0.0282(12) 0.066(2) 0.0243(11) 0.0051(12) 0.0134(10) -0.0020(12)
O4 0.0208(11) 0.063(2) 0.0368(13) 0.0058(13) 0.0034(10) 0.0021(12)
Cl1 0.0524(6) 0.0519(7) 0.0283(4) 0.0079(4) 0.0112(4) 0.0112(5)
Cl2 0.0347(5) 0.0771(8) 0.0185(4) -0.0004(4) 0.0075(3) -0.0023(4)
Cl3 0.0273(4) 0.0608(7) 0.0316(4) -0.0025(4) 0.0094(3) -0.0053(4)
S1 0.0281(4) 0.0605(7) 0.0331(5) 0.0134(4) 0.0130(4) 0.0027(4)
S2 0.0213(4) 0.0534(7) 0.0204(4) 0.0014(3) 0.0059(3) 0.0000(3)

loop_
_atom_type_symbol
_atom_type_description
_atom_type_scat_dispersion_real
_atom_type_scat_dispersion_imag
_atom_type_scat_source
C C 0.0033 0.0016 'International Tables Vol C Tables 4.2.6.8 and 6.1.1.4'
H H 0.0000 0.0000 'International Tables Vol C Tables 4.2.6.8 and 6.1.1.4'
N N 0.0061 0.0033 'International Tables Vol C Tables 4.2.6.8 and 6.1.1.4'
O O 0.0106 0.0060 'International Tables Vol C Tables 4.2.6.8 and 6.1.1.4'
Cl Cl 0.1484 0.1585 'International Tables Vol C Tables 4.2.6.8 and 6.1.1.4'
S S 0.1246 0.1234 'International Tables Vol C Tables 4.2.6.8 and 6.1.1.4'

loop_
_geom_angle_atom_site_label_1
_geom_angle_atom_site_label_2
_geom_angle_atom_site_label_3
_geom_angle
_geom_angle_site_symmetry_1
_geom_angle_site_symmetry_3
_geom_angle_publ_flag
C2 C1 C6 117.3(3) . . ?
C2 C1 C7 122.7(3) . . ?
C6 C1 C7 119.7(3) . . ?
C3 C2 C1 123.2(4) . . ?
C3 C2 Cl1 117.4(3) . . ?
C1 C2 Cl1 119.3(3) . . ?
C4 C3 C2 117.2(3) . . ?
C4 C3 H3 121.4 . . ?
C2 C3 H3 121.4 . . ?
C3 C4 C5 122.6(3) . . ?
C3 C4 Cl2 118.7(3) . . ?
C5 C4 Cl2 118.7(3) . . ?
C4 C5 C6 118.1(4) . . ?
C4 C5 H5 120.9 . . ?
C6 C5 H5 120.9 . . ?
C1 C6 C5 121.5(4) . . ?
C1 C6 H6 119.2 . . ?
C5 C6 H6 119.2 . . ?
O1 C7 C1 112.2(3) . . ?
O1 C7 C8 107.1(3) . . ?
C1 C7 C8 106.7(2) . . ?
O1 C7 H7 110.2 . . ?
C1 C7 H7 110.2 . . ?
C8 C7 H7 110.2 . . ?
N1 C8 C7 112.3(2) . . ?
N1 C8 H8A 109.1 . . ?
C7 C8 H8A 109.1 . . ?
N1 C8 H8B 109.1 . . ?
C7 C8 H8B 109.1 . . ?
H8A C8 H8B 107.9 . . ?
N1 C9 N2 108.1(4) . . ?
N1 C9 H9 125.9 . . ?
N2 C9 H9 125.9 . . ?
C11 C10 N2 107.5(3) . . ?
C11 C10 H10 126.2 . . ?
N2 C10 H10 126.2 . . ?
C10 C11 N1 106.0(4) . . ?
C10 C11 H11 127.0 . . ?
N1 C11 H11 127.0 . . ?
O1 C12 C14 107.5(3) . . ?
O1 C12 H12A 110.2 . . ?
C14 C12 H12A 110.2 . . ?
O1 C12 H12B 110.2 . . ?
C14 C12 H12B 110.2 . . ?
H12A C12 H12B 108.5 . . ?
C14 C13 Cl3 127.5(3) . . ?
C14 C13 S1 113.3(2) . . ?
Cl3 C13 S1 119.2(2) . . ?
C13 C14 C15 110.4(3) . . ?
C13 C14 C12 125.9(3) . . ?
C15 C14 C12 123.7(4) . . ?
C16 C15 C14 113.4(4) . . ?
C16 C15 H15 123.3 . . ?
C14 C15 H15 123.3 . . ?
C15 C16 S1 112.3(3) . . ?
C15 C16 H16 123.8 . . ?
S1 C16 H16 123.8 . . ?
C18A C17 C22B 107.6(6) . . ?
C18A C17 C18B 15.6(5) . . ?
C22B C17 C18B 120.9(5) . . ?
C18A C17 C22A 120.5(7) . . ?
C22B C17 C22A 29.2(4) . . ?
C18B C17 C22A 127.5(5) . . ?
C18A C17 S2 126.9(6) . . ?
C22B C17 S2 123.0(4) . . ?
C18B C17 S2 115.7(4) . . ?
C22A C17 S2 111.7(5) . . ?
C17 C18A C19B 141.4(10) . . ?
C17 C18A C19A 123.0(10) . . ?
C19B C18A C19A 21.0(5) . . ?
C19B C19A C20B 154(2) . . ?
C19B C19A C20A 151.4(18) . . ?
C20B C19A C20A 21.9(7) . . ?
C19B C19A C18A 71.7(15) . . ?
C20B C19A C18A 133.5(11) . . ?
C20A C19A C18A 119.5(9) . . ?
C19B C19A C18B 57.4(14) . . ?
C20B C19A C18B 146.5(11) . . ?
C20A C19A C18B 128.7(8) . . ?
C18A C19A C18B 15.4(5) . . ?
C19B C19A C21B 161.1(17) . . ?
C20B C19A C21B 41.9(7) . . ?
C20A C19A C21B 33.6(5) . . ?
C18A C19A C21B 91.7(7) . . ?
C18B C19A C21B 105.0(6) . . ?
C20B C20A C21B 105.4(14) . . ?
C20B C20A C19A 33.6(11) . . ?
C21B C20A C19A 103.3(10) . . ?
C20B C20A C21A 141.5(16) . . ?
C21B C20A C21A 41.7(7) . . ?
C19A C20A C21A 120.3(10) . . ?
C20B C20A C23A 91.5(14) . . ?
C21B C20A C23A 125.4(10) . . ?
C19A C20A C23A 117.1(10) . . ?
C21A C20A C23A 122.5(11) . . ?
C20B C20A C23B 65.1(12) . . ?
C21B C20A C23B 129.2(9) . . ?
C19A C20A C23B 92.8(8) . . ?
C21A C20A C23B 146.2(10) . . ?
C23A C20A C23B 26.4(5) . . ?
C20B C20A C19B 37.8(12) . . ?
C21B C20A C19B 109.4(9) . . ?
C19A C20A C19B 7.7(5) . . ?
C21A C20A C19B 121.7(9) . . ?
C23A C20A C19B 114.7(8) . . ?
C23B C20A C19B 92.0(6) . . ?
C21B C21A C20A 53.8(9) . . ?
C21B C21A C22A 93.8(12) . . ?
C20A C21A C22A 120.8(12) . . ?
C21B C21A C22B 65.0(9) . . ?
C20A C21A C22B 101.3(10) . . ?
C22A C21A C22B 28.8(5) . . ?
C21B C21A C20B 45.2(8) . . ?
C20A C21A C20B 11.7(5) . . ?
C22A C21A C20B 110.5(10) . . ?
C22B C21A C20B 89.6(7) . . ?
C22B C22A C21A 80.9(12) . . ?
C22B C22A C17 61.2(10) . . ?
C21A C22A C17 115.2(9) . . ?
C22B C22A C21B 49.6(9) . . ?
C21A C22A C21B 31.4(6) . . ?
C17 C22A C21B 93.1(7) . . ?
C23B C23A C20A 89.7(13) . . ?
C23B C23A C20B 67.9(11) . . ?
C20A C23A C20B 21.9(4) . . ?
C19B C18B C17 116.9(7) . . ?
C19B C18B C19A 18.0(4) . . ?
C17 C18B C19A 99.0(6) . . ?
C19A C19B C18A 87.3(16) . . ?
C19A C19B C18B 104.6(16) . . ?
C18A C19B C18B 18.4(5) . . ?
C19A C19B C20B 16.8(13) . . ?
C18A C19B C20B 103.7(7) . . ?
C18B C19B C20B 120.4(6) . . ?
C19A C19B C20A 20.9(14) . . ?
C18A C19B C20A 97.3(7) . . ?
C18B C19B C20A 111.5(6) . . ?
C20B C19B C20A 15.7(4) . . ?
C20A C20B C19A 124.5(17) . . ?
C20A C20B C19B 126.5(15) . . ?
C19A C20B C19B 9.3(7) . . ?
C20A C20B C21B 49.5(11) . . ?
C19A C20B C21B 112.2(9) . . ?
C19B C20B C21B 120.9(6) . . ?
C20A C20B C23B 93.5(14) . . ?
C19A C20B C23B 128.2(9) . . ?
C19B C20B C23B 119.7(6) . . ?
C21B C20B C23B 119.4(7) . . ?
C20A C20B C23A 66.6(13) . . ?
C19A C20B C23A 144.8(9) . . ?
C19B C20B C23A 135.7(6) . . ?
C21B C20B C23A 99.6(7) . . ?
C23B C20B C23A 27.0(4) . . ?
C20A C20B C21A 26.8(11) . . ?
C19A C20B C21A 110.3(9) . . ?
C19B C20B C21A 116.3(6) . . ?
C21B C20B C21A 27.5(5) . . ?
C23B C20B C21A 117.0(7) . . ?
C23A C20B C21A 90.9(7) . . ?
C21A C21B C20A 84.5(11) . . ?
C21A C21B C22B 78.5(10) . . ?
C20A C21B C22B 125.1(9) . . ?
C21A C21B C20B 107.4(10) . . ?
C20A C21B C20B 25.1(6) . . ?
C22B C21B C20B 118.9(7) . . ?
C21A C21B C22A 54.8(10) . . ?
C20A C21B C22A 115.0(8) . . ?
C22B C21B C22A 23.7(4) . . ?
C20B C21B C22A 120.4(6) . . ?
C21A C21B C19A 106.3(10) . . ?
C20A C21B C19A 43.1(7) . . ?
C22B C21B C19A 93.1(5) . . ?
C20B C21B C19A 25.9(4) . . ?
C22A C21B C19A 97.9(6) . . ?
C22A C22B C17 89.5(11) . . ?
C22A C22B C21B 106.8(12) . . ?
C17 C22B C21B 122.0(6) . . ?
C22A C22B C21A 70.3(11) . . ?
C17 C22B C21A 122.9(7) . . ?
C21B C22B C21A 36.5(5) . . ?
C23A C23B C20B 85.2(12) . . ?
C23A C23B C20A 63.8(11) . . ?
C20B C23B C20A 21.4(4) . . ?
C9 N1 C11 109.1(3) . . ?
C9 N1 C8 126.0(3) . . ?
C11 N1 C8 124.9(3) . . ?
C9 N2 C10 109.3(3) . . ?
C9 N2 H2N 119(4) . . ?
C10 N2 H2N 132(4) . . ?
C7 O1 C12 113.2(2) . . ?
C16 S1 C13 90.66(19) . . ?
O2 S2 O3 114.17(17) . . ?
O2 S2 O4 112.15(17) . . ?
O3 S2 O4 111.49(16) . . ?
O2 S2 C17 106.37(18) . . ?
O3 S2 C17 106.07(16) . . ?
O4 S2 C17 105.91(17) . . ?

loop_
_geom_bond_atom_site_label_1
_geom_bond_atom_site_label_2
_geom_bond_distance
_geom_bond_site_symmetry_2
_geom_bond_publ_flag
C1 C2 1.390(5) . ?
C1 C6 1.392(5) . ?
C1 C7 1.525(4) . ?
C2 C3 1.385(4) . ?
C2 Cl1 1.747(4) . ?
C3 C4 1.380(6) . ?
C3 H3 0.9500 . ?
C4 C5 1.386(5) . ?
C4 Cl2 1.749(3) . ?
C5 C6 1.397(5) . ?
C5 H5 0.9500 . ?
C6 H6 0.9500 . ?
C7 O1 1.428(4) . ?
C7 C8 1.527(5) . ?
C7 H7 1.0000 . ?
C8 N1 1.466(4) . ?
C8 H8A 0.9900 . ?
C8 H8B 0.9900 . ?
C9 N1 1.318(5) . ?
C9 N2 1.331(4) . ?
C9 H9 0.9500 . ?
C10 C11 1.354(5) . ?
C10 N2 1.357(6) . ?
C10 H10 0.9500 . ?
C11 N1 1.389(5) . ?
C11 H11 0.9500 . ?
C12 O1 1.430(4) . ?
C12 C14 1.499(5) . ?
C12 H12A 0.9900 . ?
C12 H12B 0.9900 . ?
C13 C14 1.364(5) . ?
C13 Cl3 1.720(3) . ?
C13 S1 1.723(4) . ?
C14 C15 1.434(5) . ?
C15 C16 1.352(5) . ?
C15 H15 0.9500 . ?
C16 S1 1.714(4) . ?
C16 H16 0.9500 . ?
C17 C18A 1.256(10) . ?
C17 C22B 1.330(7) . ?
C17 C18B 1.499(8) . ?
C17 C22A 1.518(13) . ?
C17 S2 1.778(4) . ?
C18A C19B 1.365(11) . ?
C18A C19A 1.436(13) . ?
C19A C19B 0.515(12) . ?
C19A C20B 0.927(12) . ?
C19A C20A 1.379(16) . ?
C19A C18B 1.612(13) . ?
C19A C21B 1.965(14) . ?
C20A C20B 0.623(11) . ?
C20A C21B 1.118(11) . ?
C20A C21A 1.380(16) . ?
C20A C23A 1.534(14) . ?
C20A C23B 1.709(13) . ?
C20A C19B 1.848(14) . ?
C21A C21B 0.922(13) . ?
C21A C22A 1.448(16) . ?
C21A C22B 1.518(14) . ?
C21A C20B 1.907(15) . ?
C22A C22B 0.741(11) . ?
C22A C21B 1.768(13) . ?
C23A C23B 0.760(12) . ?
C23A C20B 1.671(14) . ?
C18B C19B 1.403(9) . ?
C19B C20B 1.408(10) . ?
C20B C21B 1.417(10) . ?
C20B C23B 1.553(10) . ?
C21B C22B 1.405(9) . ?
N2 H2N 0.78(5) . ?
O2 S2 1.444(3) . ?
O3 S2 1.454(2) . ?
O4 S2 1.470(2) . ?

loop_
_geom_torsion_atom_site_label_1
_geom_torsion_atom_site_label_2
_geom_torsion_atom_site_label_3
_geom_torsion_atom_site_label_4
_geom_torsion
_geom_torsion_site_symmetry_1
_geom_torsion_site_symmetry_2
_geom_torsion_site_symmetry_3
_geom_torsion_site_symmetry_4
_geom_torsion_publ_flag
C6 C1 C2 C3 1.1(5) . . . . ?
C7 C1 C2 C3 -172.5(3) . . . . ?
C6 C1 C2 Cl1 178.8(2) . . . . ?
C7 C1 C2 Cl1 5.1(4) . . . . ?
C1 C2 C3 C4 -0.8(5) . . . . ?
Cl1 C2 C3 C4 -178.5(3) . . . . ?
C2 C3 C4 C5 -0.7(5) . . . . ?
C2 C3 C4 Cl2 178.9(3) . . . . ?
C3 C4 C5 C6 1.6(5) . . . . ?
Cl2 C4 C5 C6 -177.9(3) . . . . ?
C2 C1 C6 C5 -0.1(5) . . . . ?
C7 C1 C6 C5 173.8(3) . . . . ?
C4 C5 C6 C1 -1.3(5) . . . . ?
C2 C1 C7 O1 -153.8(3) . . . . ?
C6 C1 C7 O1 32.7(4) . . . . ?
C2 C1 C7 C8 89.1(4) . . . . ?
C6 C1 C7 C8 -84.4(4) . . . . ?
O1 C7 C8 N1 55.7(4) . . . . ?
C1 C7 C8 N1 176.0(3) . . . . ?
N2 C10 C11 N1 -0.1(4) . . . . ?
Cl3 C13 C14 C15 -178.1(3) . . . . ?
S1 C13 C14 C15 0.7(4) . . . . ?
Cl3 C13 C14 C12 0.3(5) . . . . ?
S1 C13 C14 C12 179.1(3) . . . . ?
O1 C12 C14 C13 132.9(3) . . . . ?
O1 C12 C14 C15 -48.9(4) . . . . ?
C13 C14 C15 C16 -1.1(4) . . . . ?
C12 C14 C15 C16 -179.5(3) . . . . ?
C14 C15 C16 S1 1.1(4) . . . . ?
C22B C17 C18A C19B 33.1(15) . . . . ?
C18B C17 C18A C19B -117(3) . . . . ?
C22A C17 C18A C19B 4.2(17) . . . . ?
S2 C17 C18A C19B -164.5(11) . . . . ?
C22B C17 C18A C19A 19.2(11) . . . . ?
C18B C17 C18A C19A -131(3) . . . . ?
C22A C17 C18A C19A -9.7(13) . . . . ?
S2 C17 C18A C19A -178.4(6) . . . . ?
C17 C18A C19A C19B 155.2(16) . . . . ?
C17 C18A C19A C20B -17.0(19) . . . . ?
C19B C18A C19A C20B -172(3) . . . . ?
C17 C18A C19A C20A 4.0(14) . . . . ?
C19B C18A C19A C20A -151(2) . . . . ?
C17 C18A C19A C18B 135(3) . . . . ?
C19B C18A C19A C18B -21(2) . . . . ?
C17 C18A C19A C21B -15.7(10) . . . . ?
C19B C18A C19A C21B -170.9(17) . . . . ?
C19B C19A C20A C20B 118(4) . . . . ?
C18A C19A C20A C20B -136(2) . . . . ?
C18B C19A C20A C20B -151(2) . . . . ?
C21B C19A C20A C20B -97.9(19) . . . . ?
C19B C19A C20A C21B -144(4) . . . . ?
C20B C19A C20A C21B 97.9(19) . . . . ?
C18A C19A C20A C21B -37.6(13) . . . . ?
C18B C19A C20A C21B -52.6(13) . . . . ?
C19B C19A C20A C21A -103(4) . . . . ?
C20B C19A C20A C21A 139(2) . . . . ?
C18A C19A C20A C21A 3.8(15) . . . . ?
C18B C19A C20A C21A -11.2(16) . . . . ?
C21B C19A C20A C21A 41.4(8) . . . . ?
C19B C19A C20A C23A 74(4) . . . . ?
C20B C19A C20A C23A -44.2(17) . . . . ?
C18A C19A C20A C23A -179.8(8) . . . . ?
C18B C19A C20A C23A 165.2(8) . . . . ?
C21B C19A C20A C23A -142.2(14) . . . . ?
C19B C19A C20A C23B 84(4) . . . . ?
C20B C19A C20A C23B -33.5(16) . . . . ?
C18A C19A C20A C23B -169.0(8) . . . . ?
C18B C19A C20A C23B 176.0(8) . . . . ?
C21B C19A C20A C23B -131.4(11) . . . . ?
C20B C19A C20A C19B -118(4) . . . . ?
C18A C19A C20A C19B 107(4) . . . . ?
C18B C19A C20A C19B 92(4) . . . . ?
C21B C19A C20A C19B 144(4) . . . . ?
C20B C20A C21A C21B -40(3) . . . . ?
C19A C20A C21A C21B -75.2(13) . . . . ?
C23A C20A C21A C21B 108.5(13) . . . . ?
C23B C20A C21A C21B 91.7(18) . . . . ?
C19B C20A C21A C21B -84.0(12) . . . . ?
C20B C20A C21A C22A 30(3) . . . . ?
C21B C20A C21A C22A 70.1(13) . . . . ?
C19A C20A C21A C22A -5.1(17) . . . . ?
C23A C20A C21A C22A 178.7(10) . . . . ?
C23B C20A C21A C22A 161.8(13) . . . . ?
C19B C20A C21A C22A -13.8(16) . . . . ?
C20B C20A C21A C22B 7(3) . . . . ?
C21B C20A C21A C22B 47.2(9) . . . . ?
C19A C20A C21A C22B -28.0(13) . . . . ?
C23A C20A C21A C22B 155.7(9) . . . . ?
C23B C20A C21A C22B 138.9(14) . . . . ?
C19B C20A C21A C22B -36.8(12) . . . . ?
C21B C20A C21A C20B 40(3) . . . . ?
C19A C20A C21A C20B -35(2) . . . . ?
C23A C20A C21A C20B 148(3) . . . . ?
C23B C20A C21A C20B 131(4) . . . . ?
C19B C20A C21A C20B -44(2) . . . . ?
C21B C21A C22A C22B -3.0(14) . . . . ?
C20A C21A C22A C22B -52.4(15) . . . . ?
C20B C21A C22A C22B -46.1(12) . . . . ?
C21B C21A C22A C17 49.1(13) . . . . ?
C20A C21A C22A C17 -0.4(15) . . . . ?
C22B C21A C22A C17 52.1(10) . . . . ?
C20B C21A C22A C17 6.0(12) . . . . ?
C20A C21A C22A C21B -49.5(10) . . . . ?
C22B C21A C22A C21B 3.0(14) . . . . ?
C20B C21A C22A C21B -43.2(8) . . . . ?
C18A C17 C22A C22B 70.6(12) . . . . ?
C18B C17 C22A C22B 87.4(11) . . . . ?
S2 C17 C22A C22B -119.2(9) . . . . ?
C18A C17 C22A C21A 7.8(12) . . . . ?
C22B C17 C22A C21A -62.7(11) . . . . ?
C18B C17 C22A C21A 24.7(12) . . . . ?
S2 C17 C22A C21A 178.1(7) . . . . ?
C18A C17 C22A C21B 31.0(9) . . . . ?
C22B C17 C22A C21B -39.5(8) . . . . ?
C18B C17 C22A C21B 47.9(8) . . . . ?
S2 C17 C22A C21B -158.7(4) . . . . ?
C20B C20A C23A C23B 2.1(16) . . . . ?
C21B C20A C23A C23B -108.1(16) . . . . ?
C19A C20A C23A C23B 24.8(15) . . . . ?
C21A C20A C23A C23B -158.8(13) . . . . ?
C19B C20A C23A C23B 32.9(14) . . . . ?
C21B C20A C23A C20B -110.1(19) . . . . ?
C19A C20A C23A C20B 22.7(10) . . . . ?
C21A C20A C23A C20B -161(2) . . . . ?
C23B C20A C23A C20B -2.1(17) . . . . ?
C19B C20A C23A C20B 30.8(10) . . . . ?
C18A C17 C18B C19B 37(2) . . . . ?
C22B C17 C18B C19B 3.6(8) . . . . ?
C22A C17 C18B C19B -31.0(10) . . . . ?
S2 C17 C18B C19B 176.4(5) . . . . ?
C18A C17 C18B C19A 35(2) . . . . ?
C22B C17 C18B C19A 1.2(7) . . . . ?
C22A C17 C18B C19A -33.5(9) . . . . ?
S2 C17 C18B C19A 174.0(4) . . . . ?
C20B C19A C18B C19B -165(3) . . . . ?
C20A C19A C18B C19B -145(2) . . . . ?
C18A C19A C18B C19B 157(3) . . . . ?
C21B C19A C18B C19B -172.5(19) . . . . ?
C19B C19A C18B C17 172.9(16) . . . . ?
C20B C19A C18B C17 8.1(19) . . . . ?
C20A C19A C18B C17 27.5(11) . . . . ?
C18A C19A C18B C17 -30.4(19) . . . . ?
C21B C19A C18B C17 0.4(6) . . . . ?
C20B C19A C19B C18A 167(4) . . . . ?
C20A C19A C19B C18A 119(4) . . . . ?
C18B C19A C19B C18A 6.3(7) . . . . ?
C21B C19A C19B C18A 29(5) . . . . ?
C20B C19A C19B C18B 161(4) . . . . ?
C20A C19A C19B C18B 112(3) . . . . ?
C18A C19A C19B C18B -6.3(7) . . . . ?
C21B C19A C19B C18B 23(6) . . . . ?
C20A C19A C19B C20B -48(4) . . . . ?
C18A C19A C19B C20B -167(4) . . . . ?
C18B C19A C19B C20B -161(4) . . . . ?
C21B C19A C19B C20B -138(9) . . . . ?
C20B C19A C19B C20A 48(4) . . . . ?
C18A C19A C19B C20A -119(4) . . . . ?
C18B C19A C19B C20A -112(3) . . . . ?
C21B C19A C19B C20A -89(6) . . . . ?
C17 C18A C19B C19A -34(2) . . . . ?
C17 C18A C19B C18B 126(3) . . . . ?
C19A C18A C19B C18B 160(2) . . . . ?
C17 C18A C19B C20B -30.5(16) . . . . ?
C19A C18A C19B C20B 3.8(13) . . . . ?
C17 C18A C19B C20A -15.9(15) . . . . ?
C19A C18A C19B C20A 18.4(13) . . . . ?
C17 C18B C19B C19A -7.9(18) . . . . ?
C17 C18B C19B C18A -28.4(17) . . . . ?
C19A C18B C19B C18A -20(2) . . . . ?
C17 C18B C19B C20B -1.6(9) . . . . ?
C19A C18B C19B C20B 6.4(13) . . . . ?
C17 C18B C19B C20A 12.9(8) . . . . ?
C19A C18B C19B C20A 20.8(14) . . . . ?
C20B C20A C19B C19A -53(4) . . . . ?
C21B C20A C19B C19A 37(4) . . . . ?
C21A C20A C19B C19A 82(4) . . . . ?
C23A C20A C19B C19A -110(4) . . . . ?
C23B C20A C19B C19A -96(4) . . . . ?
C20B C20A C19B C18A -115.3(17) . . . . ?
C21B C20A C19B C18A -25.0(10) . . . . ?
C19A C20A C19B C18A -62(4) . . . . ?
C21A C20A C19B C18A 19.5(11) . . . . ?
C23A C20A C19B C18A -172.1(8) . . . . ?
C23B C20A C19B C18A -158.1(7) . . . . ?
C20B C20A C19B C18B -127.4(16) . . . . ?
C21B C20A C19B C18B -37.2(10) . . . . ?
C19A C20A C19B C18B -74(4) . . . . ?
C21A C20A C19B C18B 7.4(12) . . . . ?
C23A C20A C19B C18B 175.8(7) . . . . ?
C23B C20A C19B C18B -170.2(6) . . . . ?
C21B C20A C19B C20B 90.2(17) . . . . ?
C19A C20A C19B C20B 53(4) . . . . ?
C21A C20A C19B C20B 135(2) . . . . ?
C23A C20A C19B C20B -56.8(15) . . . . ?
C23B C20A C19B C20B -42.8(15) . . . . ?
C21B C20A C20B C19A -90.9(17) . . . . ?
C21A C20A C20B C19A -65(3) . . . . ?
C23A C20A C20B C19A 141.6(13) . . . . ?
C23B C20A C20B C19A 142.6(16) . . . . ?
C19B C20A C20B C19A 11.1(9) . . . . ?
C21B C20A C20B C19B -102.0(14) . . . . ?
C19A C20A C20B C19B -11.1(9) . . . . ?
C21A C20A C20B C19B -76(3) . . . . ?
C23A C20A C20B C19B 130.5(11) . . . . ?
C23B C20A C20B C19B 131.5(13) . . . . ?
C19A C20A C20B C21B 90.9(17) . . . . ?
C21A C20A C20B C21B 26.2(18) . . . . ?
C23A C20A C20B C21B -127.5(13) . . . . ?
C23B C20A C20B C21B -126.5(10) . . . . ?
C19B C20A C20B C21B 102.0(14) . . . . ?
C21B C20A C20B C23B 126.5(10) . . . . ?
C19A C20A C20B C23B -142.6(16) . . . . ?
C21A C20A C20B C23B 153(2) . . . . ?
C23A C20A C20B C23B -1.0(8) . . . . ?
C19B C20A C20B C23B -131.5(13) . . . . ?
C21B C20A C20B C23A 127.5(13) . . . . ?
C19A C20A C20B C23A -141.6(13) . . . . ?
C21A C20A C20B C23A 154(3) . . . . ?
C23B C20A C20B C23A 1.0(8) . . . . ?
C19B C20A C20B C23A -130.5(11) . . . . ?
C21B C20A C20B C21A -26.2(18) . . . . ?
C19A C20A C20B C21A 65(3) . . . . ?
C23A C20A C20B C21A -154(3) . . . . ?
C23B C20A C20B C21A -153(2) . . . . ?
C19B C20A C20B C21A 76(3) . . . . ?
C19B C19A C20B C20A -106(5) . . . . ?
C18A C19A C20B C20A 57(2) . . . . ?
C18B C19A C20B C20A 44(3) . . . . ?
C21B C19A C20B C20A 55.2(16) . . . . ?
C20A C19A C20B C19B 106(5) . . . . ?
C18A C19A C20B C19B 163(6) . . . . ?
C18B C19A C20B C19B 150(6) . . . . ?
C21B C19A C20B C19B 161(4) . . . . ?
C19B C19A C20B C21B -161(4) . . . . ?
C20A C19A C20B C21B -55.2(16) . . . . ?
C18A C19A C20B C21B 2.0(17) . . . . ?
C18B C19A C20B C21B -11(2) . . . . ?
C19B C19A C20B C23B 24(5) . . . . ?
C20A C19A C20B C23B 130(2) . . . . ?
C18A C19A C20B C23B -173.3(9) . . . . ?
C18B C19A C20B C23B 173.6(11) . . . . ?
C21B C19A C20B C23B -175.2(14) . . . . ?
C19B C19A C20B C23A -8(6) . . . . ?
C20A C19A C20B C23A 98(2) . . . . ?
C18A C19A C20B C23A 155.2(12) . . . . ?
C18B C19A C20B C23A 142.0(14) . . . . ?
C21B C19A C20B C23A 153(2) . . . . ?
C19B C19A C20B C21A -132(4) . . . . ?
C20A C19A C20B C21A -25.8(15) . . . . ?
C18A C19A C20B C21A 31.5(16) . . . . ?
C18B C19A C20B C21A 18(2) . . . . ?
C21B C19A C20B C21A 29.5(5) . . . . ?
C19A C19B C20B C20A 81(5) . . . . ?
C18A C19B C20B C20A 67.4(17) . . . . ?
C18B C19B C20B C20A 59.0(18) . . . . ?
C18A C19B C20B C19A -13(4) . . . . ?
C18B C19B C20B C19A -22(4) . . . . ?
C20A C19B C20B C19A -81(5) . . . . ?
C19A C19B C20B C21B 21(5) . . . . ?
C18A C19B C20B C21B 7.3(9) . . . . ?
C18B C19B C20B C21B -1.1(10) . . . . ?
C20A C19B C20B C21B -60.1(15) . . . . ?
C19A C19B C20B C23B -159(5) . . . . ?
C18A C19B C20B C23B -171.9(7) . . . . ?
C18B C19B C20B C23B 179.7(6) . . . . ?
C20A C19B C20B C23B 120.7(18) . . . . ?
C19A C19B C20B C23A 174(5) . . . . ?
C18A C19B C20B C23A 160.3(9) . . . . ?
C18B C19B C20B C23A 151.9(9) . . . . ?
C20A C19B C20B C23A 92.9(18) . . . . ?
C19A C19B C20B C21A 52(5) . . . . ?
C18A C19B C20B C21A 38.3(8) . . . . ?
C18B C19B C20B C21A 29.8(9) . . . . ?
C20A C19B C20B C21A -29.2(14) . . . . ?
C23B C23A C20B C20A -177.8(18) . . . . ?
C23B C23A C20B C19A 65(2) . . . . ?
C20A C23A C20B C19A -117(2) . . . . ?
C23B C23A C20B C19B 63.2(14) . . . . ?
C20A C23A C20B C19B -119.0(16) . . . . ?
C23B C23A C20B C21B -140.0(11) . . . . ?
C20A C23A C20B C21B 37.7(12) . . . . ?
C20A C23A C20B C23B 177.8(18) . . . . ?
C23B C23A C20B C21A -166.2(12) . . . . ?
C20A C23A C20B C21A 11.5(12) . . . . ?
C22A C21A C21B C20A -125.9(10) . . . . ?
C22B C21A C21B C20A -127.5(9) . . . . ?
C20B C21A C21B C20A -10.6(8) . . . . ?
C20A C21A C21B C22B 127.5(8) . . . . ?
C22A C21A C21B C22B 1.6(7) . . . . ?
C20B C21A C21B C22B 116.9(8) . . . . ?
C20A C21A C21B C20B 10.6(8) . . . . ?
C22A C21A C21B C20B -115.3(9) . . . . ?
C22B C21A C21B C20B -116.9(8) . . . . ?
C20A C21A C21B C22A 125.9(10) . . . . ?
C22B C21A C21B C22A -1.6(7) . . . . ?
C20B C21A C21B C22A 115.3(9) . . . . ?
C20A C21A C21B C19A 37.6(7) . . . . ?
C22A C21A C21B C19A -88.3(9) . . . . ?
C22B C21A C21B C19A -89.8(6) . . . . ?
C20B C21A C21B C19A 27.1(4) . . . . ?
C20B C20A C21B C21A 155.6(18) . . . . ?
C19A C20A C21B C21A 120.9(12) . . . . ?
C23A C20A C21B C21A -101.1(15) . . . . ?
C23B C20A C21B C21A -134.2(15) . . . . ?
C19B C20A C21B C21A 116.2(11) . . . . ?
C20B C20A C21B C22B 83.8(18) . . . . ?
C19A C20A C21B C22B 49.2(13) . . . . ?
C21A C20A C21B C22B -71.8(12) . . . . ?
C23A C20A C21B C22B -172.9(9) . . . . ?
C23B C20A C21B C22B 154.0(9) . . . . ?
C19B C20A C21B C22B 44.4(12) . . . . ?
C19A C20A C21B C20B -34.7(12) . . . . ?
C21A C20A C21B C20B -155.6(18) . . . . ?
C23A C20A C21B C20B 103(2) . . . . ?
C23B C20A C21B C20B 70.2(16) . . . . ?
C19B C20A C21B C20B -39.4(13) . . . . ?
C20B C20A C21B C22A 108.7(16) . . . . ?
C19A C20A C21B C22A 74.0(11) . . . . ?
C21A C20A C21B C22A -46.9(11) . . . . ?
C23A C20A C21B C22A -148.1(10) . . . . ?
C23B C20A C21B C22A 178.9(9) . . . . ?
C19B C20A C21B C22A 69.3(10) . . . . ?
C20B C20A C21B C19A 34.7(12) . . . . ?
C21A C20A C21B C19A -120.9(12) . . . . ?
C23A C20A C21B C19A 137.9(17) . . . . ?
C23B C20A C21B C19A 104.9(15) . . . . ?
C19B C20A C21B C19A -4.7(5) . . . . ?
C20A C20B C21B C21A -25.5(19) . . . . ?
C19A C20B C21B C21A 91.6(14) . . . . ?
C19B C20B C21B C21A 88.1(12) . . . . ?
C23B C20B C21B C21A -92.7(12) . . . . ?
C23A C20B C21B C21A -73.1(12) . . . . ?
C19A C20B C21B C20A 117.1(19) . . . . ?
C19B C20B C21B C20A 113.6(18) . . . . ?
C23B C20B C21B C20A -67.2(17) . . . . ?
C23A C20B C21B C20A -47.6(16) . . . . ?
C21A C20B C21B C20A 25.5(19) . . . . ?
C20A C20B C21B C22B -111.7(17) . . . . ?
C19A C20B C21B C22B 5.5(12) . . . . ?
C19B C20B C21B C22B 2.0(10) . . . . ?
C23B C20B C21B C22B -178.8(6) . . . . ?
C23A C20B C21B C22B -159.3(7) . . . . ?
C21A C20B C21B C22B -86.2(12) . . . . ?
C20A C20B C21B C22A -84.4(17) . . . . ?
C19A C20B C21B C22A 32.7(12) . . . . ?
C19B C20B C21B C22A 29.2(10) . . . . ?
C23B C20B C21B C22A -151.6(7) . . . . ?
C23A C20B C21B C22A -132.0(7) . . . . ?
C21A C20B C21B C22A -58.9(11) . . . . ?
C20A C20B C21B C19A -117.1(19) . . . . ?
C19B C20B C21B C19A -3.5(8) . . . . ?
C23B C20B C21B C19A 175.7(13) . . . . ?
C23A C20B C21B C19A -164.7(11) . . . . ?
C21A C20B C21B C19A -91.6(14) . . . . ?
C22B C22A C21B C21A 176.2(18) . . . . ?
C17 C22A C21B C21A -136.7(13) . . . . ?
C22B C22A C21B C20A -121.0(14) . . . . ?
C21A C22A C21B C20A 62.8(14) . . . . ?
C17 C22A C21B C20A -73.9(11) . . . . ?
C21A C22A C21B C22B -176.2(18) . . . . ?
C17 C22A C21B C22B 47.1(10) . . . . ?
C22B C22A C21B C20B -93.3(13) . . . . ?
C21A C22A C21B C20B 90.6(13) . . . . ?
C17 C22A C21B C20B -46.2(9) . . . . ?
C22B C22A C21B C19A -79.5(12) . . . . ?
C21A C22A C21B C19A 104.4(12) . . . . ?
C17 C22A C21B C19A -32.4(6) . . . . ?
C21A C22A C22B C17 125.4(7) . . . . ?
C21B C22A C22B C17 123.4(7) . . . . ?
C21A C22A C22B C21B 2.0(9) . . . . ?
C17 C22A C22B C21B -123.4(7) . . . . ?
C17 C22A C22B C21A -125.4(7) . . . . ?
C21B C22A C22B C21A -2.0(9) . . . . ?
C18A C17 C22B C22A -121.5(11) . . . . ?
C18B C17 C22B C22A -112.5(11) . . . . ?
S2 C17 C22B C22A 75.2(11) . . . . ?
C18A C17 C22B C21B -11.9(8) . . . . ?
C18B C17 C22B C21B -2.9(9) . . . . ?
C22A C17 C22B C21B 109.6(12) . . . . ?
S2 C17 C22B C21B -175.2(5) . . . . ?
C18A C17 C22B C21A -55.5(9) . . . . ?
C18B C17 C22B C21A -46.5(10) . . . . ?
C22A C17 C22B C21A 66.0(11) . . . . ?
S2 C17 C22B C21A 141.2(7) . . . . ?
C21A C21B C22B C22A -3.2(15) . . . . ?
C20A C21B C22B C22A 71.6(16) . . . . ?
C20B C21B C22B C22A 100.4(13) . . . . ?
C19A C21B C22B C22A 102.8(12) . . . . ?
C21A C21B C22B C17 -103.5(11) . . . . ?
C20A C21B C22B C17 -28.7(13) . . . . ?
C20B C21B C22B C17 0.1(10) . . . . ?
C22A C21B C22B C17 -100.3(13) . . . . ?
C19A C21B C22B C17 2.5(7) . . . . ?
C20A C21B C22B C21A 74.8(13) . . . . ?
C20B C21B C22B C21A 103.6(12) . . . . ?
C22A C21B C22B C21A 3.2(15) . . . . ?
C19A C21B C22B C21A 106.0(10) . . . . ?
C21B C21A C22B C22A 176.7(15) . . . . ?
C20A C21A C22B C22A 136.0(14) . . . . ?
C20B C21A C22B C22A 137.5(12) . . . . ?
C21B C21A C22B C17 100.7(10) . . . . ?
C20A C21A C22B C17 60.0(11) . . . . ?
C22A C21A C22B C17 -76.0(12) . . . . ?
C20B C21A C22B C17 61.5(8) . . . . ?
C20A C21A C22B C21B -40.7(8) . . . . ?
C22A C21A C22B C21B -176.7(15) . . . . ?
C20B C21A C22B C21B -39.2(7) . . . . ?
C20A C23A C23B C20B -0.8(7) . . . . ?
C20B C23A C23B C20A 0.8(7) . . . . ?
C20A C20B C23B C23A 2.1(16) . . . . ?
C19A C20B C23B C23A -138.4(15) . . . . ?
C19B C20B C23B C23A -134.1(12) . . . . ?
C21B C20B C23B C23A 46.7(13) . . . . ?
C21A C20B C23B C23A 15.5(13) . . . . ?
C19A C20B C23B C20A -140.4(19) . . . . ?
C19B C20B C23B C20A -136.2(15) . . . . ?
C21B C20B C23B C20A 44.6(12) . . . . ?
C23A C20B C23B C20A -2.1(16) . . . . ?
C21A C20B C23B C20A 13.4(11) . . . . ?
C20B C20A C23B C23A -177.7(18) . . . . ?
C21B C20A C23B C23A 92.3(17) . . . . ?
C19A C20A C23B C23A -158.0(13) . . . . ?
C21A C20A C23B C23A 33(2) . . . . ?
C19B C20A C23B C23A -150.4(12) . . . . ?
C21B C20A C23B C20B -90.0(17) . . . . ?
C19A C20A C23B C20B 19.7(10) . . . . ?
C21A C20A C23B C20B -149(2) . . . . ?
C23A C20A C23B C20B 177.7(18) . . . . ?
C19B C20A C23B C20B 27.3(10) . . . . ?
N2 C9 N1 C11 0.0(4) . . . . ?
N2 C9 N1 C8 178.6(3) . . . . ?
C10 C11 N1 C9 0.0(4) . . . . ?
C10 C11 N1 C8 -178.6(3) . . . . ?
C7 C8 N1 C9 102.6(4) . . . . ?
C7 C8 N1 C11 -79.0(4) . . . . ?
N1 C9 N2 C10 -0.1(4) . . . . ?
C11 C10 N2 C9 0.1(4) . . . . ?
C1 C7 O1 C12 83.9(3) . . . . ?
C8 C7 O1 C12 -159.4(3) . . . . ?
C14 C12 O1 C7 165.8(3) . . . . ?
C15 C16 S1 C13 -0.6(3) . . . . ?
C14 C13 S1 C16 -0.1(3) . . . . ?
Cl3 C13 S1 C16 178.8(2) . . . . ?
C18A C17 S2 O2 2.5(7) . . . . ?
C22B C17 S2 O2 162.4(4) . . . . ?
C18B C17 S2 O2 -10.2(4) . . . . ?
C22A C17 S2 O2 -167.0(5) . . . . ?
C18A C17 S2 O3 -119.4(6) . . . . ?
C22B C17 S2 O3 40.5(5) . . . . ?
C18B C17 S2 O3 -132.2(4) . . . . ?
C22A C17 S2 O3 71.0(5) . . . . ?
C18A C17 S2 O4 122.0(6) . . . . ?
C22B C17 S2 O4 -78.1(5) . . . . ?
C18B C17 S2 O4 109.2(4) . . . . ?
C22A C17 S2 O4 -47.5(5) . . . . ?
